data_4085773
loop_
_publ_author_name
'Selikhov, Alexander N.'
'Mahrova, Tatyana V.'
'Cherkasov, Anton V.'
'Fukin, Georgy K.'
'Larionova, Joulia'
'Long, J\^erome'
'Trifonov, Alexander A.'

_publ_section_title
;
 Base-Free Lanthanoidocenes(II) Coordinated by Bulky
 Pentabenzylcyclopentadienyl Ligands
;
_journal_issue 10
_journal_name_full Organometallics
_journal_page_first 1991
_journal_paper_doi 10.1021/acs.organomet.5b00243
_journal_volume 34
_journal_year 2015
_chemical_formula_sum 'C88 H90 I2 O4 Yb2'
_chemical_formula_weight 1811.48
_chemical_name_systematic
; 
 ? 
;
_space_group_IT_number 14
_symmetry_cell_setting monoclinic
_symmetry_space_group_name_Hall '-P 2ybc'
_symmetry_space_group_name_H-M 'P 1 21/c 1'
_atom_sites_solution_hydrogens geom
_atom_sites_solution_primary direct
_atom_sites_solution_secondary difmap
_audit_creation_method SHELXL-97
_cell_angle_alpha 90.00
_cell_angle_beta 97.3273(12)
_cell_angle_gamma 90.00
_cell_formula_units_Z 2
_cell_length_a 14.29408(19)
_cell_length_b 10.36858(15)
_cell_length_c 25.2760(3)
_cell_measurement_reflns_used 16735
_cell_measurement_temperature 100(2)
_cell_measurement_theta_max 32.3146
_cell_measurement_theta_min 2.8789
_cell_volume 3715.55(9)
_computing_cell_refinement 'CrysAlisPro, Agilent Technologies'
_computing_data_collection 'CrysAlisPro, Agilent Technologies'
_computing_data_reduction 'CrysAlisPro, Agilent Technologies'
_computing_molecular_graphics 'SHELXTL  (Sheldrick, 2000)'
_computing_publication_material 'SHELXTL  (Sheldrick, 2000)'
_computing_structure_refinement 'SHELXL-97 (Sheldrick, 1997)'
_computing_structure_solution 'SHELXS-97 (Sheldrick, 1990)'
_diffrn_ambient_temperature 100(2)
_diffrn_measured_fraction_theta_full 0.998
_diffrn_measured_fraction_theta_max 0.998
_diffrn_measurement_device_type 'Xcalibur, Eos'
_diffrn_measurement_method '/w scans'
_diffrn_radiation_monochromator graphite
_diffrn_radiation_source 'Enhance (Mo) X-ray Source'
_diffrn_radiation_type MoK\a
_diffrn_radiation_wavelength 0.71073
_diffrn_reflns_av_R_equivalents 0.0845
_diffrn_reflns_av_sigmaI/netI 0.0561
_diffrn_reflns_limit_h_max 19
_diffrn_reflns_limit_h_min -19
_diffrn_reflns_limit_k_max 14
_diffrn_reflns_limit_k_min -14
_diffrn_reflns_limit_l_max 34
_diffrn_reflns_limit_l_min -34
_diffrn_reflns_number 68794
_diffrn_reflns_theta_full 29.00
_diffrn_reflns_theta_max 29.00
_diffrn_reflns_theta_min 3.03
_exptl_absorpt_coefficient_mu 3.384
_exptl_absorpt_correction_T_max 0.8490
_exptl_absorpt_correction_T_min 0.3447
_exptl_absorpt_correction_type multi-scan
_exptl_absorpt_process_details
;
SCALE3 ABSPACK, CrysAlisPro, Agilent Technologies (2012) 
;
_exptl_crystal_colour orange
_exptl_crystal_density_diffrn 1.619
_exptl_crystal_density_method 'not measured'
_exptl_crystal_description prism
_exptl_crystal_F_000 1792
_exptl_crystal_size_max 0.40
_exptl_crystal_size_mid 0.10
_exptl_crystal_size_min 0.05
_refine_diff_density_max 2.968
_refine_diff_density_min -1.359
_refine_diff_density_rms 0.148
_refine_ls_extinction_method none
_refine_ls_goodness_of_fit_ref 1.020
_refine_ls_hydrogen_treatment constr
_refine_ls_matrix_type full
_refine_ls_number_parameters 435
_refine_ls_number_reflns 9862
_refine_ls_number_restraints 0
_refine_ls_restrained_S_all 1.020
_refine_ls_R_factor_all 0.0625
_refine_ls_R_factor_gt 0.0397
_refine_ls_shift/su_max 0.001
_refine_ls_shift/su_mean 0.000
_refine_ls_structure_factor_coef Fsqd
_refine_ls_weighting_details 'calc w=1/[\s^2^(Fo^2^)+(0.0397P)^2^+0.0000P] where P=(Fo^2^+2Fc^2^)/3'
_refine_ls_weighting_scheme calc
_refine_ls_wR_factor_gt 0.0797
_refine_ls_wR_factor_ref 0.0850
_reflns_number_gt 7570
_reflns_number_total 9862
_reflns_threshold_expression >2sigma(I)
_cod_data_source_file om5b00243_si_002.cif
_cod_data_source_block ybcpbni
_cod_depositor_comments
;
The following automatic conversions were performed:

'_symmetry_cell_setting' value 'Monoclinic' changed to 'monoclinic'
according to
/usr/data/users/saulius/crontab/automatic-downloads/rss-feeds/ACS/lib/dictionaries/cif_core.dic
dictionary named 'cif_core.dic' version 2.4.2 from 2011-04-26.

Automatic conversion script
Id: cif_fix_values 3271 2015-04-21 07:52:19Z andrius 

 Adding full bibliography for 4085770--4085776.cif.
;
_cod_original_cell_volume 3715.54(9)
_cod_original_sg_symbol_H-M P2(1)/c
_cod_database_code 4085773

loop_
_symmetry_equiv_pos_as_xyz
'x, y, z'
'-x, y+1/2, -z+1/2'
'-x, -y, -z'
'x, -y-1/2, z-1/2'

loop_
_atom_site_label
_atom_site_type_symbol
_atom_site_fract_x
_atom_site_fract_y
_atom_site_fract_z
_atom_site_U_iso_or_equiv
_atom_site_adp_type
_atom_site_occupancy
_atom_site_symmetry_multiplicity
_atom_site_calc_flag
_atom_site_refinement_flags
Yb1 Yb 0.412126(10) 0.101107(15) 0.429783(6) 0.01617(4) Uani 1 1 d .
I1 I 0.599866(17) -0.05063(3) 0.447916(9) 0.02390(6) Uani 1 1 d .
C1 C 0.3441(2) -0.0643(3) 0.35175(14) 0.0180(8) Uani 1 1 d .
C2 C 0.2999(2) -0.0966(3) 0.39767(13) 0.0174(7) Uani 1 1 d .
C3 C 0.2385(2) 0.0056(3) 0.40796(12) 0.0140(7) Uani 1 1 d .
C4 C 0.2457(2) 0.1031(4) 0.36883(13) 0.0181(8) Uani 1 1 d .
C5 C 0.3111(2) 0.0598(4) 0.33438(13) 0.0177(8) Uani 1 1 d .
C6 C 0.4146(3) -0.1441(4) 0.32716(14) 0.0229(8) Uani 1 1 d .
H6A H 0.4638 -0.1715 0.3561 0.027 Uiso 1 1 calc R
H6B H 0.4455 -0.0875 0.3030 0.027 Uiso 1 1 calc R
C7 C 0.3799(2) -0.2639(4) 0.29585(14) 0.0206(8) Uani 1 1 d .
C8 C 0.4287(3) -0.3806(4) 0.30330(16) 0.0263(9) Uani 1 1 d .
H8A H 0.4812 -0.3873 0.3303 0.032 Uiso 1 1 calc R
C9 C 0.4014(3) -0.4866(4) 0.27176(18) 0.0333(10) Uani 1 1 d .
H9A H 0.4365 -0.5644 0.2769 0.040 Uiso 1 1 calc R
C10 C 0.3249(3) -0.4816(4) 0.23337(17) 0.0317(10) Uani 1 1 d .
H10A H 0.3070 -0.5550 0.2120 0.038 Uiso 1 1 calc R
C11 C 0.2739(3) -0.3683(4) 0.22612(15) 0.0258(9) Uani 1 1 d .
H11A H 0.2203 -0.3640 0.1998 0.031 Uiso 1 1 calc R
C12 C 0.3006(3) -0.2611(4) 0.25710(14) 0.0236(9) Uani 1 1 d .
H12A H 0.2644 -0.1842 0.2520 0.028 Uiso 1 1 calc R
C13 C 0.3196(3) -0.2182(3) 0.43112(14) 0.0218(8) Uani 1 1 d .
H13A H 0.3718 -0.2661 0.4178 0.026 Uiso 1 1 calc R
H13B H 0.3411 -0.1926 0.4684 0.026 Uiso 1 1 calc R
C14 C 0.2356(2) -0.3081(3) 0.43075(14) 0.0186(8) Uani 1 1 d .
C15 C 0.1995(3) -0.3380(4) 0.47775(15) 0.0251(9) Uani 1 1 d .
H15A H 0.2284 -0.3029 0.5106 0.030 Uiso 1 1 calc R
C16 C 0.1223(3) -0.4179(4) 0.47738(17) 0.0323(10) Uani 1 1 d .
H16A H 0.0983 -0.4366 0.5099 0.039 Uiso 1 1 calc R
C17 C 0.0793(3) -0.4713(4) 0.43012(17) 0.0308(10) Uani 1 1 d .
H17A H 0.0265 -0.5270 0.4301 0.037 Uiso 1 1 calc R
C18 C 0.1146(3) -0.4420(4) 0.38290(16) 0.0260(9) Uani 1 1 d .
H18A H 0.0857 -0.4771 0.3501 0.031 Uiso 1 1 calc R
C19 C 0.1922(3) -0.3611(4) 0.38366(14) 0.0209(8) Uani 1 1 d .
H19A H 0.2161 -0.3417 0.3512 0.025 Uiso 1 1 calc R
C20 C 0.1794(2) 0.0147(3) 0.45366(13) 0.0158(7) Uani 1 1 d .
H20A H 0.1962 0.0955 0.4735 0.019 Uiso 1 1 calc R
H20B H 0.1965 -0.0580 0.4784 0.019 Uiso 1 1 calc R
C21 C 0.0731(2) 0.0127(4) 0.43748(13) 0.0174(8) Uani 1 1 d .
C22 C 0.0281(3) -0.0962(4) 0.41526(14) 0.0216(8) Uani 1 1 d .
H22A H 0.0644 -0.1703 0.4093 0.026 Uiso 1 1 calc R
C23 C -0.0687(3) -0.1000(4) 0.40152(15) 0.0291(9) Uani 1 1 d .
H23A H -0.0982 -0.1764 0.3869 0.035 Uiso 1 1 calc R
C24 C -0.1232(3) 0.0090(4) 0.40924(15) 0.0309(10) Uani 1 1 d .
H24A H -0.1896 0.0078 0.3995 0.037 Uiso 1 1 calc R
C25 C -0.0785(3) 0.1185(4) 0.43126(15) 0.0319(10) Uani 1 1 d .
H25A H -0.1147 0.1931 0.4366 0.038 Uiso 1 1 calc R
C26 C 0.0183(3) 0.1207(4) 0.44555(14) 0.0239(9) Uani 1 1 d .
H26A H 0.0476 0.1964 0.4610 0.029 Uiso 1 1 calc R
C27 C 0.1953(2) 0.2314(3) 0.36488(13) 0.0167(7) Uani 1 1 d .
H27A H 0.2433 0.3005 0.3658 0.020 Uiso 1 1 calc R
H27B H 0.1627 0.2419 0.3969 0.020 Uiso 1 1 calc R
C28 C 0.1237(2) 0.2513(3) 0.31580(13) 0.0163(7) Uani 1 1 d .
C29 C 0.0420(3) 0.1763(4) 0.30644(14) 0.0219(8) Uani 1 1 d .
H29A H 0.0308 0.1101 0.3309 0.026 Uiso 1 1 calc R
C30 C -0.0231(3) 0.1982(4) 0.26153(14) 0.0253(9) Uani 1 1 d .
H30A H -0.0794 0.1488 0.2560 0.030 Uiso 1 1 calc R
C31 C -0.0058(3) 0.2923(4) 0.22477(15) 0.0259(9) Uani 1 1 d .
H31A H -0.0496 0.3063 0.1938 0.031 Uiso 1 1 calc R
C32 C 0.0747(3) 0.3644(4) 0.23353(15) 0.0285(10) Uani 1 1 d .
H32A H 0.0868 0.4286 0.2085 0.034 Uiso 1 1 calc R
C33 C 0.1389(3) 0.3446(4) 0.27874(14) 0.0244(9) Uani 1 1 d .
H33A H 0.1943 0.3960 0.2843 0.029 Uiso 1 1 calc R
C34 C 0.3382(3) 0.1354(4) 0.28739(13) 0.0225(9) Uani 1 1 d .
H34A H 0.4054 0.1177 0.2845 0.027 Uiso 1 1 calc R
H34B H 0.3329 0.2284 0.2954 0.027 Uiso 1 1 calc R
C35 C 0.2817(3) 0.1099(4) 0.23292(13) 0.0196(8) Uani 1 1 d .
C36 C 0.1989(3) 0.0389(4) 0.22692(15) 0.0223(8) Uani 1 1 d .
H36A H 0.1752 0.0045 0.2574 0.027 Uiso 1 1 calc R
C37 C 0.1502(3) 0.0177(4) 0.17598(16) 0.0331(11) Uani 1 1 d .
H37A H 0.0937 -0.0317 0.1720 0.040 Uiso 1 1 calc R
C38 C 0.1833(3) 0.0676(5) 0.13243(17) 0.0416(13) Uani 1 1 d .
H38A H 0.1501 0.0523 0.0980 0.050 Uiso 1 1 calc R
C39 C 0.2648(3) 0.1407(5) 0.13777(16) 0.0383(12) Uani 1 1 d .
H39A H 0.2868 0.1771 0.1071 0.046 Uiso 1 1 calc R
C40 C 0.3141(3) 0.1605(4) 0.18747(14) 0.0275(9) Uani 1 1 d .
H40A H 0.3709 0.2093 0.1909 0.033 Uiso 1 1 calc R
O1S O 0.50086(18) 0.2648(3) 0.38328(10) 0.0273(6) Uani 1 1 d .
O2S O 0.39110(18) 0.3250(2) 0.45844(10) 0.0256(6) Uani 1 1 d .
C1S C 0.5764(3) 0.2332(4) 0.35307(17) 0.0336(10) Uani 1 1 d .
H1SA H 0.5838 0.3026 0.3276 0.050 Uiso 1 1 calc R
H1SB H 0.5618 0.1523 0.3337 0.050 Uiso 1 1 calc R
H1SC H 0.6352 0.2233 0.3773 0.050 Uiso 1 1 calc R
C2S C 0.5212(3) 0.3791(4) 0.41382(16) 0.0291(10) Uani 1 1 d .
H2SA H 0.5486 0.4454 0.3922 0.035 Uiso 1 1 calc R
H2SB H 0.5670 0.3605 0.4457 0.035 Uiso 1 1 calc R
C3S C 0.4307(3) 0.4260(4) 0.43018(16) 0.0281(10) Uani 1 1 d .
H3SA H 0.4422 0.5029 0.4533 0.034 Uiso 1 1 calc R
H3SB H 0.3866 0.4503 0.3983 0.034 Uiso 1 1 calc R
C4S C 0.3130(3) 0.3685(4) 0.48403(16) 0.0283(10) Uani 1 1 d .
H4SA H 0.3341 0.4369 0.5096 0.042 Uiso 1 1 calc R
H4SB H 0.2880 0.2962 0.5029 0.042 Uiso 1 1 calc R
H4SC H 0.2636 0.4020 0.4571 0.042 Uiso 1 1 calc R

loop_
_atom_site_aniso_label
_atom_site_aniso_U_11
_atom_site_aniso_U_22
_atom_site_aniso_U_33
_atom_site_aniso_U_23
_atom_site_aniso_U_13
_atom_site_aniso_U_12
Yb1 0.01492(7) 0.01887(7) 0.01375(7) -0.00241(6) -0.00189(5) 0.00171(6)
I1 0.01956(11) 0.03642(14) 0.01466(11) -0.00077(10) -0.00188(9) 0.00903(10)
C1 0.0205(17) 0.0173(17) 0.0159(16) -0.0029(13) 0.0012(13) -0.0022(14)
C2 0.0154(15) 0.0191(17) 0.0176(16) -0.0001(14) 0.0009(13) -0.0047(14)
C3 0.0125(15) 0.0192(17) 0.0100(15) 0.0022(13) 0.0008(12) 0.0011(13)
C4 0.0158(16) 0.0223(17) 0.0145(16) 0.0027(14) -0.0052(13) -0.0001(15)
C5 0.0165(16) 0.0258(19) 0.0097(15) 0.0007(13) -0.0025(13) -0.0056(14)
C6 0.0187(17) 0.029(2) 0.0211(18) -0.0086(16) 0.0041(14) -0.0056(15)
C7 0.0192(17) 0.026(2) 0.0176(17) -0.0041(15) 0.0054(13) -0.0039(15)
C8 0.0233(19) 0.026(2) 0.031(2) 0.0028(16) 0.0065(16) 0.0012(16)
C9 0.032(2) 0.020(2) 0.051(3) 0.0051(19) 0.0183(19) 0.0011(17)
C10 0.035(2) 0.023(2) 0.040(2) -0.0101(18) 0.0130(18) -0.0073(18)
C11 0.0243(19) 0.029(2) 0.0248(19) -0.0068(16) 0.0054(15) -0.0045(16)
C12 0.0206(18) 0.028(2) 0.0219(18) -0.0023(16) 0.0029(14) 0.0023(16)
C13 0.0215(18) 0.0215(19) 0.0216(18) 0.0011(15) 0.0001(14) 0.0074(15)
C14 0.0210(17) 0.0141(16) 0.0210(17) 0.0026(14) 0.0043(14) 0.0074(14)
C15 0.031(2) 0.025(2) 0.0193(18) 0.0027(15) 0.0051(15) 0.0091(17)
C16 0.031(2) 0.035(2) 0.034(2) 0.0127(18) 0.0163(17) 0.0098(18)
C17 0.0223(19) 0.027(2) 0.044(2) 0.0114(19) 0.0080(17) 0.0020(17)
C18 0.0245(19) 0.026(2) 0.028(2) -0.0025(16) 0.0031(16) 0.0021(16)
C19 0.0223(18) 0.0216(18) 0.0203(18) 0.0026(14) 0.0086(14) 0.0040(15)
C20 0.0174(16) 0.0160(17) 0.0138(16) 0.0008(13) 0.0013(13) 0.0006(13)
C21 0.0184(17) 0.0251(19) 0.0088(15) 0.0026(13) 0.0025(12) 0.0024(14)
C22 0.0247(18) 0.0229(18) 0.0171(17) 0.0012(15) 0.0020(14) 0.0038(16)
C23 0.026(2) 0.040(2) 0.0199(18) 0.0028(18) -0.0003(15) -0.0108(19)
C24 0.0183(19) 0.056(3) 0.0191(19) 0.0047(19) 0.0036(15) 0.0029(19)
C25 0.027(2) 0.048(3) 0.0227(19) 0.0051(18) 0.0083(15) 0.0208(19)
C26 0.0229(18) 0.032(2) 0.0170(17) -0.0007(15) 0.0041(14) 0.0056(16)
C27 0.0180(16) 0.0161(17) 0.0151(16) 0.0007(13) -0.0014(13) -0.0006(14)
C28 0.0194(16) 0.0148(16) 0.0138(15) -0.0010(13) -0.0016(12) 0.0033(14)
C29 0.0241(19) 0.023(2) 0.0181(17) 0.0055(15) 0.0014(14) -0.0003(15)
C30 0.0210(18) 0.032(2) 0.0208(18) -0.0029(16) -0.0037(15) -0.0024(16)
C31 0.030(2) 0.026(2) 0.0197(18) -0.0002(15) -0.0063(15) 0.0066(16)
C32 0.045(2) 0.024(2) 0.0155(18) 0.0049(15) -0.0002(16) -0.0015(18)
C33 0.033(2) 0.0170(18) 0.0228(19) 0.0001(15) 0.0017(16) -0.0049(16)
C34 0.0228(18) 0.030(2) 0.0139(17) 0.0020(15) 0.0005(14) -0.0092(16)
C35 0.0246(18) 0.0220(18) 0.0120(15) -0.0005(14) 0.0012(13) 0.0047(15)
C36 0.0221(18) 0.0213(19) 0.0225(18) -0.0002(15) -0.0009(15) 0.0052(15)
C37 0.034(2) 0.032(2) 0.030(2) -0.0077(18) -0.0100(18) 0.0070(19)
C38 0.051(3) 0.051(3) 0.018(2) -0.0065(19) -0.0122(19) 0.008(2)
C39 0.049(3) 0.048(3) 0.017(2) 0.0055(19) 0.0036(18) 0.010(2)
C40 0.030(2) 0.034(2) 0.0197(19) 0.0012(17) 0.0065(15) 0.0034(18)
O1S 0.0257(14) 0.0325(16) 0.0239(14) -0.0034(12) 0.0040(11) 0.0001(12)
O2S 0.0293(14) 0.0219(14) 0.0258(14) -0.0018(11) 0.0038(11) 0.0056(11)
C1S 0.026(2) 0.042(3) 0.034(2) -0.0016(19) 0.0078(17) 0.0047(19)
C2S 0.028(2) 0.028(2) 0.029(2) 0.0031(17) -0.0031(16) -0.0045(17)
C3S 0.034(2) 0.018(2) 0.030(2) 0.0025(16) -0.0031(18) 0.0016(16)
C4S 0.031(2) 0.025(2) 0.029(2) -0.0063(16) 0.0042(17) 0.0057(17)

loop_
_atom_type_symbol
_atom_type_description
_atom_type_scat_dispersion_real
_atom_type_scat_dispersion_imag
_atom_type_scat_source
C C 0.0033 0.0016 'International Tables Vol C Tables 4.2.6.8 and 6.1.1.4'
H H 0.0000 0.0000 'International Tables Vol C Tables 4.2.6.8 and 6.1.1.4'
I I -0.4742 1.8119 'International Tables Vol C Tables 4.2.6.8 and 6.1.1.4'
Yb Yb -0.3850 5.5486 'International Tables Vol C Tables 4.2.6.8 and 6.1.1.4'
O O 0.0106 0.0060 'International Tables Vol C Tables 4.2.6.8 and 6.1.1.4'

loop_
_geom_angle_atom_site_label_1
_geom_angle_atom_site_label_2
_geom_angle_atom_site_label_3
_geom_angle
_geom_angle_site_symmetry_3
O2S Yb1 O1S 65.57(9) .
O2S Yb1 C3 105.43(10) .
O1S Yb1 C3 132.08(9) .
O2S Yb1 C4 91.69(10) .
O1S Yb1 C4 101.08(10) .
C3 Yb1 C4 31.07(10) .
O2S Yb1 C2 136.38(10) .
O1S Yb1 C2 134.49(9) .
C3 Yb1 C2 30.94(10) .
C4 Yb1 C2 51.06(11) .
O2S Yb1 C5 110.06(10) .
O1S Yb1 C5 86.15(9) .
C3 Yb1 C5 51.25(10) .
C4 Yb1 C5 31.00(11) .
C2 Yb1 C5 50.91(10) .
O2S Yb1 C1 140.17(9) .
O1S Yb1 C1 104.18(10) .
C3 Yb1 C1 51.19(11) .
C4 Yb1 C1 50.98(11) .
C2 Yb1 C1 30.91(11) .
C5 Yb1 C1 30.61(11) .
O2S Yb1 I1 124.89(6) .
O1S Yb1 I1 86.13(6) .
C3 Yb1 I1 127.53(7) .
C4 Yb1 I1 141.55(8) .
C2 Yb1 I1 97.51(8) .
C5 Yb1 I1 114.16(8) .
C1 Yb1 I1 90.58(8) .
O2S Yb1 I1 81.06(6) 3_656
O1S Yb1 I1 131.77(6) 3_656
C3 Yb1 I1 88.60(7) 3_656
C4 Yb1 I1 114.26(8) 3_656
C2 Yb1 I1 93.72(7) 3_656
C5 Yb1 I1 139.69(8) 3_656
C1 Yb1 I1 123.35(8) 3_656
I1 Yb1 I1 85.707(8) 3_656
Yb1 I1 Yb1 94.294(8) 3_656
C5 C1 C2 107.5(3) .
C5 C1 C6 125.9(3) .
C2 C1 C6 126.6(3) .
C5 C1 Yb1 74.02(19) .
C2 C1 Yb1 73.20(19) .
C6 C1 Yb1 117.1(2) .
C3 C2 C1 108.7(3) .
C3 C2 C13 126.1(3) .
C1 C2 C13 125.1(3) .
C3 C2 Yb1 74.49(19) .
C1 C2 Yb1 75.89(19) .
C13 C2 Yb1 114.0(2) .
C2 C3 C4 107.5(3) .
C2 C3 C20 127.0(3) .
C4 C3 C20 125.4(3) .
C2 C3 Yb1 74.57(19) .
C4 C3 Yb1 74.49(19) .
C20 C3 Yb1 114.4(2) .
C3 C4 C5 108.1(3) .
C3 C4 C27 126.4(3) .
C5 C4 C27 125.4(3) .
C3 C4 Yb1 74.44(18) .
C5 C4 Yb1 75.19(18) .
C27 C4 Yb1 115.3(2) .
C1 C5 C4 108.2(3) .
C1 C5 C34 127.1(3) .
C4 C5 C34 124.6(3) .
C1 C5 Yb1 75.37(18) .
C4 C5 Yb1 73.81(18) .
C34 C5 Yb1 117.4(2) .
C1 C6 C7 118.4(3) .
C8 C7 C12 117.2(3) .
C8 C7 C6 120.9(3) .
C12 C7 C6 121.8(3) .
C9 C8 C7 120.7(4) .
C10 C9 C8 121.3(4) .
C9 C10 C11 119.1(4) .
C10 C11 C12 120.3(4) .
C11 C12 C7 121.2(4) .
C14 C13 C2 114.5(3) .
C19 C14 C15 118.2(3) .
C19 C14 C13 121.1(3) .
C15 C14 C13 120.7(3) .
C16 C15 C14 120.8(4) .
C15 C16 C17 120.8(4) .
C16 C17 C18 118.9(4) .
C17 C18 C19 119.9(4) .
C14 C19 C18 121.4(3) .
C3 C20 C21 115.3(3) .
C22 C21 C26 118.2(3) .
C22 C21 C20 121.2(3) .
C26 C21 C20 120.6(3) .
C23 C22 C21 121.6(4) .
C22 C23 C24 119.9(4) .
C25 C24 C23 118.8(4) .
C26 C25 C24 120.9(4) .
C25 C26 C21 120.6(4) .
C4 C27 C28 116.1(3) .
C33 C28 C29 118.3(3) .
C33 C28 C27 120.1(3) .
C29 C28 C27 121.6(3) .
C30 C29 C28 120.3(3) .
C31 C30 C29 120.2(4) .
C32 C31 C30 119.5(3) .
C31 C32 C33 120.5(4) .
C28 C33 C32 121.2(4) .
C5 C34 C35 117.3(3) .
C36 C35 C40 118.6(3) .
C36 C35 C34 122.5(3) .
C40 C35 C34 118.9(3) .
C35 C36 C37 120.1(4) .
C38 C37 C36 120.2(4) .
C37 C38 C39 120.5(4) .
C40 C39 C38 119.9(4) .
C39 C40 C35 120.7(4) .
C2S O1S C1S 111.3(3) .
C2S O1S Yb1 113.0(2) .
C1S O1S Yb1 123.8(2) .
C3S O2S C4S 112.2(3) .
C3S O2S Yb1 118.3(2) .
C4S O2S Yb1 124.1(2) .
O1S C2S C3S 107.3(3) .
O2S C3S C2S 108.3(3) .

loop_
_geom_bond_atom_site_label_1
_geom_bond_atom_site_label_2
_geom_bond_distance
_geom_bond_site_symmetry_2
Yb1 O2S 2.462(3) .
Yb1 O1S 2.500(3) .
Yb1 C3 2.664(3) .
Yb1 C4 2.665(3) .
Yb1 C2 2.665(3) .
Yb1 C5 2.682(3) .
Yb1 C1 2.700(3) .
Yb1 I1 3.0940(3) .
Yb1 I1 3.1615(3) 3_656
I1 Yb1 3.1614(3) 3_656
C1 C5 1.421(5) .
C1 C2 1.430(5) .
C1 C6 1.499(5) .
C2 C3 1.422(5) .
C2 C13 1.524(5) .
C3 C4 1.427(5) .
C3 C20 1.518(5) .
C4 C5 1.429(5) .
C4 C27 1.510(5) .
C5 C34 1.514(5) .
C6 C7 1.521(5) .
C7 C8 1.397(5) .
C7 C12 1.401(5) .
C8 C9 1.384(6) .
C9 C10 1.367(6) .
C10 C11 1.382(6) .
C11 C12 1.385(5) .
C13 C14 1.519(5) .
C14 C19 1.384(5) .
C14 C15 1.389(5) .
C15 C16 1.379(6) .
C16 C17 1.387(6) .
C17 C18 1.388(6) .
C18 C19 1.390(5) .
C20 C21 1.523(5) .
C21 C22 1.383(5) .
C21 C26 1.397(5) .
C22 C23 1.383(5) .
C23 C24 1.400(6) .
C24 C25 1.385(6) .
C25 C26 1.384(5) .
C27 C28 1.519(4) .
C28 C33 1.382(5) .
C28 C29 1.398(5) .
C29 C30 1.391(5) .
C30 C31 1.391(5) .
C31 C32 1.366(6) .
C32 C33 1.387(5) .
C34 C35 1.528(5) .
C35 C36 1.385(5) .
C35 C40 1.395(5) .
C36 C37 1.401(5) .
C37 C38 1.355(6) .
C38 C39 1.382(7) .
C39 C40 1.375(5) .
O1S C2S 1.424(5) .
O1S C1S 1.438(5) .
O2S C3S 1.425(5) .
O2S C4S 1.432(5) .
C2S C3S 1.489(6) .
